data_2012242
loop_
_publ_author_name
'Gibson, Dorothy H.'
'Mashuta, Mark S.'
'He, Haiyang'

_publ_section_title
;
 Tricarbonyl[1,1',1''-ethylidynetris(pyrazole-\k<i>N</i>^2^)]rhenium(I)
 bromide and
 tricarbonyl[methylidynetris(pyrazole-\k<i>N</i>^2^)]rhenium(I) iodide
 ethanol hemisolvate
;
_journal_issue 10
_journal_name_full 'Acta Crystallographica Section C'
_journal_page_first 1135
_journal_page_last 1137
_journal_paper_doi 10.1107/S0108270101009349
_journal_volume 57
_journal_year 2001
_chemical_formula_iupac '[Re (C11 H12 N6 )(C O)3] I, 0.5C2 H6 O'
_chemical_formula_moiety 'C14 H12 N6 O3 Re 1+, I 1-, 0.5C2 H6 O'
_chemical_formula_sum 'C15 H15 I N6 O3.5 Re'
_chemical_formula_weight 648.44
_chemical_name_common
; tricarbonyl-methyltris(pyrazol-1-yl)methane rhenium(I)
  iodide ethanol hemisolvate
;
_chemical_name_systematic
; tricarbonyl-methyltris(pyrazol-1-yl)methane rhenium(I)
  iodide ethanol solvate
;
_space_group_IT_number 14
_symmetry_cell_setting monoclinic
_symmetry_space_group_name_Hall '-P 2yn'
_symmetry_space_group_name_H-M 'P 1 21/n 1'
_audit_creation_method SHELXL-97
_cell_angle_alpha 90.00
_cell_angle_beta 108.83(3)
_cell_angle_gamma 90.00
_cell_formula_units_Z 4
_cell_length_a 12.361(3)
_cell_length_b 11.803(2)
_cell_length_c 15.543(3)
_cell_measurement_reflns_used 25
_cell_measurement_temperature 293(2)
_cell_measurement_theta_max 18.0
_cell_measurement_theta_min 15.0
_cell_volume 2146.3(8)
_computing_cell_refinement 'CAD-4 Diffractometer Control Software'
_computing_data_collection 'CAD-4 Diffractometer Control Software (Enraf-Nonius, 1988)'
_computing_data_reduction 'SHELXTL (Bruker, 1997)'
_computing_molecular_graphics SHELXTL
_computing_publication_material SHELXTL
_computing_structure_refinement 'SHELXL97 (Sheldrick, 1997)'
_computing_structure_solution 'SHELXS97 (Sheldrick, 1990)'
_diffrn_ambient_temperature 293(2)
_diffrn_measured_fraction_theta_full 1.0
_diffrn_measured_fraction_theta_max 1.0
_diffrn_measurement_device_type 'Enraf-Nonius CAD-4'
_diffrn_measurement_method \w/2\q
_diffrn_radiation_monochromator 'equatorial mounted graphite'
_diffrn_radiation_source 'normal focus Philips sealed tube'
_diffrn_radiation_type MoK\a
_diffrn_radiation_wavelength .71073
_diffrn_reflns_av_R_equivalents .068
_diffrn_reflns_av_sigmaI/netI .0215
_diffrn_reflns_limit_h_max 16
_diffrn_reflns_limit_h_min -16
_diffrn_reflns_limit_k_max 15
_diffrn_reflns_limit_k_min 0
_diffrn_reflns_limit_l_max 20
_diffrn_reflns_limit_l_min 0
_diffrn_reflns_number 5073
_diffrn_reflns_theta_full 27.5
_diffrn_reflns_theta_max 27.50
_diffrn_reflns_theta_min 2.21
_diffrn_standards_decay_% <2
_diffrn_standards_interval_time 60
_diffrn_standards_number 3
_exptl_absorpt_coefficient_mu 7.13
_exptl_absorpt_correction_T_max .20
_exptl_absorpt_correction_T_min .08
_exptl_absorpt_correction_type '\y scan'
_exptl_absorpt_process_details
;
 North et al. (1968)
;
_exptl_crystal_colour colorless
_exptl_crystal_density_diffrn 2.022
_exptl_crystal_density_meas ?
_exptl_crystal_density_method 'not measured'
_exptl_crystal_description block
_exptl_crystal_F_000 1233
_exptl_crystal_size_max .41
_exptl_crystal_size_mid .23
_exptl_crystal_size_min .23
_refine_diff_density_max 1.37
_refine_diff_density_min -1.29
_refine_ls_extinction_coef .0094(5)
_refine_ls_extinction_method SHELXL97
_refine_ls_goodness_of_fit_ref 1.121
_refine_ls_hydrogen_treatment noref
_refine_ls_matrix_type full
_refine_ls_number_parameters 254
_refine_ls_number_reflns 4896
_refine_ls_number_restraints 0
_refine_ls_restrained_S_all 1.121
_refine_ls_R_factor_all .056
_refine_ls_R_factor_gt .045
_refine_ls_shift/su_max .014
_refine_ls_shift/su_mean .001
_refine_ls_structure_factor_coef Fsqd
_refine_ls_weighting_details 'calc w = 1/[\s^2^(Fo^2^)+(0.0778P)^2^+1.9504P] where P = (Fo^2^+2Fc^2^)/3'
_refine_ls_weighting_scheme calc
_refine_ls_wR_factor_ref .123
_reflns_number_gt 4128
_reflns_number_total 4896
_reflns_threshold_expression I>2\s(I)
_cod_data_source_file bk1610.cif
_cod_data_source_block II
_cod_depositor_comments
;
The following automatic conversions were performed:
'_symmetry_cell_setting' value 'Monoclinic' changed to 'monoclinic'
according to '/home/saulius/struct/CIF-dictionaries/cif_core.dic'
dictionary named 'cif_core.dic' version 2.4.1 from 2010-06-29.

Automatic conversion script
Id: cif_fix_enum 1527 2010-12-29 10:47:43Z saulius 

The following automatic conversions were performed:

'_symmetry_cell_setting' value 'Monoclinic' changed to 'monoclinic'
according to /home/saulius/struct/CIF-dictionaries/cif_core.dic
dictionary named 'cif_core.dic' version 2.4.1 from 2010-06-29.

Automatic conversion script
Id: cif_fix_values 1715 2011-07-08 13:25:40Z adriana 

The following automatic conversions were performed:

'_exptl_crystal_density_meas' value 'not measured' was changed to '?'
- the value is perceived as not measured.

Automatic conversion script
Id: cif_fix_values 3008 2015-01-20 13:52:24Z robertas 
;
_cod_original_cell_volume 2146.3(7)
_cod_original_sg_symbol_H-M 'P 21/n'
_cod_original_formula_sum 'C15 H15 I N6 O3.50 Re'
_cod_database_code 2012242

loop_
_symmetry_equiv_pos_as_xyz
'x, y, z'
'-x+1/2, y+1/2, -z+1/2'
'-x, -y, -z'
'x-1/2, -y-1/2, z-1/2'

loop_
_atom_site_label
_atom_site_fract_x
_atom_site_fract_y
_atom_site_fract_z
_atom_site_U_iso_or_equiv
_atom_site_adp_type
_atom_site_calc_flag
_atom_site_refinement_flags
_atom_site_occupancy
_atom_site_disorder_assembly
_atom_site_disorder_group
_atom_site_type_symbol
Re .26460(2) .99066(2) .120017(16) .04659(13) Uani d . 1 . . Re
I .32805(5) .93586(4) -.33990(4) .07274(19) Uani d . 1 . . I
N1 .1725(4) .8358(4) .0678(3) .0474(11) Uani d . 1 . . N
O1 .3584(6) .9032(7) .3157(4) .102(2) Uani d . 1 . . O
C1 .3234(7) .9381(7) .2419(5) .0660(18) Uani d . 1 . . C
N2 .1740(4) .7893(4) -.0111(3) .0461(10) Uani d . 1 . . N
C2 .1396(6) 1.0643(6) .1452(5) .0595(16) Uani d . 1 . . C
O2 .0643(5) 1.1101(5) .1566(5) .0850(17) Uani d . 1 . . O
C3 .3506(6) 1.1280(6) .1567(5) .0612(16) Uani d . 1 . . C
N3 .3912(4) .9044(5) .0744(4) .0504(11) Uani d . 1 . . N
O3 .4005(6) 1.2099(5) .1777(5) .0906(18) Uani d . 1 . . O
C4 .2417(5) .8414(5) -.0634(4) .0463(12) Uani d . 1 . . C
N4 .3612(4) .8459(4) -.0059(4) .0499(11) Uani d . 1 . . N
N5 .2010(4) 1.0334(4) -.0221(4) .0473(11) Uani d . 1 . . N
C5 .1075(6) .7677(6) .0984(5) .0593(16) Uani d . 1 . . C
H5 .0915 .7791 .1523 .071 Uiso calc R 1 . . H
N6 .2013(5) .9564(4) -.0880(4) .0489(11) Uani d . 1 . . N
C6 .0674(6) .6790(6) .0408(6) .0678(19) Uani d . 1 . . C
H6 .0203 .6204 .0472 .081 Uiso calc R 1 . . H
C7 .1109(5) .6950(5) -.0281(5) .0557(15) Uani d . 1 . . C
H7 .0989 .6483 -.0785 .067 Uiso calc R 1 . . H
C8 .5045(6) .8925(7) .1097(6) .0649(18) Uani d . 1 . . C
H8 .5492 .9250 .1641 .078 Uiso calc R 1 . . H
C9 .5454(7) .8271(8) .0558(7) .085(3) Uani d . 1 . . C
H9 .6211 .8059 .0668 .102 Uiso calc R 1 . . H
C10 .4538(7) .7982(7) -.0181(6) .070(2) Uani d . 1 . . C
H10 .4555 .7540 -.0672 .084 Uiso calc R 1 . . H
C11 .1638(7) 1.0057(6) -.1708(5) .0572(16) Uani d . 1 . . C
H11 .1576 .9711 -.2260 .069 Uiso calc R 1 . . H
C12 .1370(6) 1.1148(6) -.1592(5) .0595(16) Uani d . 1 . . C
H12 .1079 1.1690 -.2042 .071 Uiso calc R 1 . . H
C13 .1621(5) 1.1284(6) -.0667(5) .0537(14) Uani d . 1 . . C
H13 .1528 1.1959 -.0391 .064 Uiso calc R 1 . . H
C14 .2297(7) .7714(6) -.1479(5) .0644(18) Uani d . 1 . . C
H14A .2742 .8051 -.1816 .097 Uiso calc R 1 . . H
H14B .1508 .7690 -.1851 .097 Uiso calc R 1 . . H
H14C .2564 .6957 -.1305 .097 Uiso calc R 1 . . H
O20 .112(2) 1.065(3) .3861(15) .188(12) Uani d P .50 . . O
C20 .099(3) .968(2) .3882(19) .140(14) Uani d P .50 . . C
C21 -.0366(14) .9400(13) .3796(9) .066(4) Uani d P .50 . . C

loop_
_atom_site_aniso_label
_atom_site_aniso_U_11
_atom_site_aniso_U_22
_atom_site_aniso_U_33
_atom_site_aniso_U_12
_atom_site_aniso_U_13
_atom_site_aniso_U_23
Re .04932(18) .04296(17) .04910(18) .00482(9) .01813(12) -.00250(9)
I .1069(4) .0458(3) .0779(4) -.0022(2) .0470(3) .0021(2)
N1 .049(3) .045(3) .054(3) .002(2) .024(2) .005(2)
O1 .105(5) .129(6) .063(4) .015(4) .012(3) .021(4)
C1 .079(5) .062(4) .054(4) .008(4) .017(4) -.002(3)
N2 .048(2) .037(2) .056(3) -.0013(19) .020(2) .004(2)
C2 .065(4) .056(4) .064(4) .006(3) .031(3) .005(3)
O2 .080(4) .079(4) .113(5) .023(3) .054(4) .010(3)
C3 .070(4) .055(4) .063(4) .005(3) .027(3) -.006(3)
N3 .048(3) .048(3) .054(3) .000(2) .014(2) -.008(2)
O3 .107(5) .057(3) .104(5) -.020(3) .030(4) -.023(3)
C4 .053(3) .038(3) .053(3) -.003(2) .023(3) -.001(2)
N4 .046(3) .044(3) .065(3) .000(2) .026(2) -.002(2)
N5 .053(3) .032(2) .060(3) .001(2) .022(2) -.002(2)
C5 .061(4) .052(4) .076(4) .008(3) .038(3) .015(3)
N6 .059(3) .033(2) .057(3) -.003(2) .022(2) -.001(2)
C6 .066(4) .045(4) .102(6) -.008(3) .041(4) .007(4)
C7 .052(3) .039(3) .077(4) -.006(2) .021(3) -.001(3)
C8 .042(3) .066(4) .085(5) .001(3) .018(3) -.008(4)
C9 .055(4) .079(6) .132(8) .007(4) .044(5) -.016(5)
C10 .057(4) .061(4) .107(6) -.002(3) .046(4) -.019(4)
C11 .071(4) .052(4) .049(3) -.008(3) .019(3) .005(3)
C12 .061(4) .054(4) .061(4) .004(3) .017(3) .016(3)
C13 .050(3) .043(3) .066(4) .005(2) .016(3) .006(3)
C14 .093(5) .043(3) .067(4) -.003(3) .039(4) -.011(3)
O20 .18(2) .27(3) .108(15) -.08(2) .034(15) -.06(2)
C20 .19(3) .055(11) .12(2) -.015(15) -.03(2) -.025(13)
C21 .088(10) .056(8) .046(7) -.006(7) .011(7) .016(6)

loop_
_atom_type_symbol
_atom_type_description
_atom_type_scat_dispersion_real
_atom_type_scat_dispersion_imag
_atom_type_scat_source
C C .0033 .0016 'International Tables Vol C Tables 4.2.6.8 and 6.1.1.4'
H H .0000 .0000 'International Tables Vol C Tables 4.2.6.8 and 6.1.1.4'
N N .0061 .0033 'International Tables Vol C Tables 4.2.6.8 and 6.1.1.4'
O O .0106 .0060 'International Tables Vol C Tables 4.2.6.8 and 6.1.1.4'
I I -.4742 1.8119 'International Tables Vol C Tables 4.2.6.8 and 6.1.1.4'
Re Re -1.0185 7.2310 'International Tables Vol C Tables 4.2.6.8 and 6.1.1.4'

loop_
_geom_angle_atom_site_label_1
_geom_angle_atom_site_label_2
_geom_angle_atom_site_label_3
_geom_angle
_geom_angle_publ_flag
C1 Re C2 91.1(3) yes
C1 Re C3 89.0(3) yes
C2 Re C3 87.8(3) yes
C1 Re N1 94.8(3) yes
C1 Re N3 95.1(3) yes
C1 Re N5 174.3(3) yes
C2 Re N1 95.6(3) yes
C2 Re N3 172.8(3) yes
C2 Re N5 92.9(3) yes
C3 Re N5 95.2(3) yes
C3 Re N3 96.0(2) yes
C3 Re N1 174.8(2) yes
N1 Re N3 80.17(18) yes
N1 Re N5 80.77(19) yes
N3 Re N5 80.7(2) yes
C5 N1 N2 105.5(5) no
C5 N1 Re 132.9(5) no
N2 N1 Re 121.5(3) no
O1 C1 Re 178.3(8) no
C7 N2 N1 109.9(5) no
C7 N2 C4 129.6(5) no
N1 N2 C4 120.5(5) no
O2 C2 Re 177.1(7) no
O3 C3 Re 179.2(8) no
C8 N3 N4 105.1(5) no
C8 N3 Re 133.4(5) no
N4 N3 Re 121.5(4) no
N6 C4 N4 108.7(5) no
N6 C4 N2 109.1(5) no
N4 C4 N2 108.7(5) no
N6 C4 C14 110.5(5) no
N4 C4 C14 110.3(5) no
N2 C4 C14 109.6(5) no
C10 N4 N3 110.4(6) no
C10 N4 C4 129.6(6) no
N3 N4 C4 119.9(5) no
C13 N5 N6 104.9(5) no
C13 N5 Re 133.4(4) no
N6 N5 Re 121.6(4) no
N1 C5 C6 111.3(6) no
N1 C5 H5 124.4 no
C6 C5 H5 124.4 no
C11 N6 N5 110.1(5) no
C11 N6 C4 129.5(6) no
N5 N6 C4 120.3(5) no
C7 C6 C5 105.0(6) no
C7 C6 H6 127.5 no
C5 C6 H6 127.5 no
N2 C7 C6 108.3(6) no
N2 C7 H7 125.8 no
C6 C7 H7 125.8 no
N3 C8 C9 111.0(7) no
N3 C8 H8 124.5 no
C9 C8 H8 124.5 no
C8 C9 C10 106.8(7) no
C8 C9 H9 126.6 no
C10 C9 H9 126.6 no
N4 C10 C9 106.7(7) no
N4 C10 H10 126.7 no
C9 C10 H10 126.7 no
N6 C11 C12 107.8(7) no
N6 C11 H11 126.1 no
C12 C11 H11 126.1 no
C11 C12 C13 105.5(6) no
C11 C12 H12 127.3 no
C13 C12 H12 127.3 no
N5 C13 C12 111.7(6) no
N5 C13 H13 124.2 no
C12 C13 H13 124.2 no
C4 C14 H14A 109.5 no
C4 C14 H14B 109.5 no
H14A C14 H14B 109.5 no
C4 C14 H14C 109.5 no
H14A C14 H14C 109.5 no
H14B C14 H14C 109.5 no
O20 C20 C21 110(3) no

loop_
_geom_bond_atom_site_label_1
_geom_bond_atom_site_label_2
_geom_bond_site_symmetry_2
_geom_bond_distance
_geom_bond_publ_flag
Re C1 . 1.901(8) yes
Re C2 . 1.920(7) yes
Re C3 . 1.922(8) yes
Re N5 . 2.152(6) yes
Re N1 . 2.168(5) yes
Re N3 . 2.169(5) yes
Re N5 . 2.152(6) yes
N1 C5 . 1.328(8) no
N1 N2 . 1.349(7) no
O1 C1 . 1.163(9) no
N2 C7 . 1.336(8) no
N2 C4 . 1.474(7) no
C2 O2 . 1.139(8) no
C3 O3 . 1.135(9) no
N3 C8 . 1.336(8) no
N3 N4 . 1.369(7) no
C4 N6 . 1.455(8) no
C4 N4 . 1.460(8) no
C4 C14 . 1.518(9) no
N4 C10 . 1.344(8) no
N5 C13 . 1.324(8) no
N5 N6 . 1.371(7) no
C5 C6 . 1.363(11) no
C5 H5 . .9300 no
N6 C11 . 1.351(9) no
C6 C7 . 1.358(10) no
C6 H6 . .9300 no
C7 H7 . .9300 no
C8 C9 . 1.351(11) no
C8 H8 . .9300 no
C9 C10 . 1.371(13) no
C9 H9 . .9300 no
C10 H10 . .9300 no
C11 C12 . 1.356(10) no
C11 H11 . .9300 no
C12 C13 . 1.379(9) no
C12 H12 . .9300 no
C13 H13 . .9300 no
C14 H14A . .9600 no
C14 H14B . .9600 no
C14 H14C . .9600 no
O20 C20 . 1.16(4) no
C20 C21 . 1.67(4) no
